data_2100018
loop_
_publ_author_name
'Richard E. Marsh'

_publ_section_title
;
 Space group <i>P</i>1: an update
;
_journal_issue 3
_journal_name_full 'Acta Crystallographica Section B'
_journal_page_first 359
_journal_page_last 359
_journal_paper_doi 10.1107/S0108768105009651
_journal_volume 61
_journal_year 2005
_chemical_formula_moiety 'C47 H67 N10 O11 I, C H3 N O2'
_chemical_formula_sum 'C48 H70 I N11 O13'
_space_group_crystal_system monoclinic
_symmetry_space_group_name_H-M 'C 1 2 1'
_audit_creation_method CRYM
_cell_angle_alpha 90
_cell_angle_beta 98.48
_cell_angle_gamma 90
_cell_formula_units_Z 4
_cell_length_a 40.2540
_cell_length_b 12.5300
_cell_length_c 11.1340
_cell_volume 5554.401
_cod_data_source_file bk0148.cif
_cod_data_source_block ADOVOE
_cod_depositor_comments
;
 Marking attached hydrogen comments.

 Antanas Vaitkus,
 2017-03-25

  Added moiety chemical formula and Z value from Marsh (2005) paper.
  The summary chemical formula is calculated from moiety formula using
  AdHocParser
  (svn://www.crystallography.net/cod-tools/trunk/Formulae/AdHocParser.yp,
  revision 1441.)

  Andrius Merkys
  2013-11-11
;
_cod_original_sg_symbol_H-M 'C 2'
_cod_original_formula_sum 'not given'
_cod_database_code 2100018

loop_
_atom_site_label
_atom_site_fract_x
_atom_site_fract_y
_atom_site_fract_z
_atom_site_type_symbol
_atom_site_attached_hydrogens
C1 0.43403 -0.08306 0.41840 C 0
C2 0.44833 -0.17488 0.50115 C 0
H1 0.44348 -0.16393 0.58200 H 0
H2 0.47215 -0.18120 0.50300 H 0
H3 0.43755 -0.23910 0.46835 H 0
C3 0.43910 -0.10080 0.29270 C 0
H4 0.43093 -0.04112 0.24295 H 0
H5 0.42750 -0.16435 0.26200 H 0
H6 0.46273 -0.10927 0.29120 H 0
C4 0.44975 0.02320 0.46125 C 0
H7 0.44067 0.07948 0.40800 H 0
H8 0.47357 0.01928 0.46190 H 0
H9 0.44513 0.03732 0.54180 H 0
O1 0.39914 -0.08677 0.43170 O 0
C5 0.37580 -0.02760 0.36745 C 0
N1 0.34523 -0.05722 0.37230 N 0
H10 0.34132 -0.10206 0.43180 H 0
C6 0.31719 -0.02002 0.28575 C 0
H11 0.32090 -0.03743 0.20485 H 0
C7 0.31283 0.10298 0.29625 C 0
N2 0.31328 0.14271 0.40670 N 0
H12 0.31868 0.10014 0.47172 H 0
C8 0.30592 0.25655 0.42490 C 0
C9 0.33243 0.32311 0.37290 C 0
N3 0.36429 0.29395 0.40270 N 0
H13 0.36936 0.23365 0.44540 H 0
C10 0.39151 0.35340 0.36430 C 0
H14 0.38787 0.42736 0.38075 H 0
C11 0.39358 0.34284 0.23100 C 0
N4 0.38194 0.25543 0.17255 N 0
H15 0.37479 0.20065 0.21425 H 0
C12 0.38097 0.24751 0.04090 C 0
H16 0.40294 0.25872 0.01935 H 0
C13 0.35599 0.32888 -0.02350 C 0
N5 0.32754 0.34305 0.01805 N 0
H17 0.32322 0.30468 0.08230 H 0
C14 0.30294 0.42105 -0.03540 C 0
H18 0.29845 0.40843 -0.12135 H 0
C15 0.31775 0.53453 -0.01670 C 0
N6 0.33479 0.55769 0.09210 N 0
H19 0.33819 0.50661 0.14930 H 0
C16 0.34839 0.66546 0.11785 C 0
H20 0.33084 0.71711 0.09770 H 0
C17 0.37633 0.68723 0.04445 C 0
N7 0.39954 0.61374 0.03795 N 0
H21 0.39720 0.54987 0.07260 H 0
C18 0.42799 0.62860 -0.02760 C 0
C19 0.41497 0.65660 -0.15985 C 0
N8 0.38783 0.60508 -0.21175 N 0
H22 0.37708 0.56141 -0.16605 H 0
C20 0.37467 0.61722 -0.34140 C 0
H23 0.39340 0.61529 -0.38565 H 0
C21 0.35618 0.72606 -0.36830 C 0
N9 0.34912 0.78123 -0.27540 N 0
H24 0.35380 0.75499 -0.19955 H 0
C22 0.33389 0.88775 -0.29105 C 0
H25 0.31846 0.88682 -0.36550 H 0
C23 0.35998 0.97493 -0.29865 C 0
N10 0.39068 0.95867 -0.24040 N 0
H26 0.39389 0.89526 -0.20260 H 0
C24 0.47875 1.04660 -0.16670 C 0
H27 0.50023 1.01538 -0.13750 H 0
C25 0.44984 0.98602 -0.18170 C 0
H28 0.45095 0.91149 -0.16160 H 0
C26 0.41839 1.02882 -0.22525 C 0
C27 0.41644 1.13794 -0.24620 C 0
H29 0.39481 1.16972 -0.26985 H 0
C28 0.44511 1.20086 -0.23040 C 0
H30 0.44438 1.27588 -0.24805 H 0
C29 0.47542 1.15725 -0.18910 C 0
I1 0.51936 1.24985 -0.16776 I 0
O2 0.38298 0.05344 0.30795 O 0
C30 0.28441 -0.07249 0.31225 C 0
H31 0.28589 -0.14864 0.30530 H 0
H32 0.26595 -0.04665 0.25520 H 0
H33 0.28091 -0.05413 0.39315 H 0
O3 0.30800 0.15673 0.20284 O 0
C31 0.30935 0.27696 0.56350 C 0
H34 0.33079 0.25220 0.60280 H 0
H35 0.30826 0.35264 0.57585 H 0
C32 0.26972 0.28225 0.36745 C 0
H36 0.26513 0.35507 0.38625 H 0
H37 0.26745 0.27505 0.28080 H 0
C33 0.24511 0.20935 0.41685 C 0
H38 0.22303 0.23958 0.39915 H 0
H39 0.24482 0.14246 0.37490 H 0
C34 0.22835 0.13814 0.61110 C 0
H40 0.20767 0.11382 0.56515 H 0
C35 0.23406 0.12535 0.73630 C 0
H41 0.21705 0.09188 0.77530 H 0
C36 0.26337 0.15902 0.80445 C 0
H42 0.26759 0.14791 0.89055 H 0
C37 0.28740 0.20775 0.74365 C 0
H43 0.30817 0.23283 0.78800 H 0
C38 0.25202 0.18939 0.55135 C 0
C39 0.28166 0.22327 0.61960 C 0
O4 0.32459 0.40723 0.31396 O 0
C40 0.42472 0.31809 0.43985 C 0
H44 0.42355 0.32669 0.52480 H 0
H45 0.44293 0.36000 0.41845 H 0
H46 0.42839 0.24419 0.42290 H 0
O5 0.40541 0.41855 0.17796 O 0
C41 0.36876 0.13307 0.00175 C 0
H47 0.38386 0.08031 0.04120 H 0
H48 0.36779 0.12696 -0.08455 H 0
H49 0.34679 0.12206 0.02305 H 0
O6 0.36406 0.37780 -0.11214 O 0
C42 0.27050 0.41065 0.01580 C 0
H50 0.26142 0.34027 0.00025 H 0
H51 0.25454 0.46258 -0.02030 H 0
H52 0.27514 0.42237 0.10185 H 0
O7 0.31316 0.60118 -0.10055 O 0
C43 0.36144 0.67165 0.25455 C 0
H53 0.34371 0.65838 0.30155 H 0
H54 0.37075 0.74118 0.27360 H 0
H55 0.37866 0.61867 0.27330 H 0
O8 0.37724 0.77561 -0.00757 O 0
C44 0.44750 0.52239 -0.02860 C 0
H56 0.43220 0.46810 -0.06330 H 0
H57 0.45639 0.50332 0.05330 H 0
H58 0.46555 0.52897 -0.07565 H 0
C45 0.45109 0.71414 0.03045 C 0
H59 0.43881 0.77993 0.02895 H 0
H60 0.46960 0.72258 -0.01405 H 0
H61 0.45941 0.69535 0.11300 H 0
O9 0.42951 0.72266 -0.21606 O 0
C46 0.35206 0.52452 -0.38140 C 0
H62 0.36418 0.45895 -0.36455 H 0
H63 0.34442 0.52982 -0.46700 H 0
H64 0.33310 0.52556 -0.33830 H 0
O10 0.34846 0.75127 -0.47475 O 0
C47 0.31393 0.91043 -0.18805 C 0
H65 0.29772 0.85510 -0.18240 H 0
H66 0.30260 0.97766 -0.20215 H 0
H67 0.32932 0.91377 -0.11360 H 0
O11 0.35070 1.05958 -0.35275 O 0
N21 0.52725 0.53995 -0.62245 N 0
O23 0.54448 0.55722 -0.51290 O 0
O24 0.55210 0.48380 -0.67785 O 0
C95 0.50055 0.57855 -0.67265 C 3
